data_4132424
loop_
_publ_author_name
'Yamakado, Takuya'
'Otsubo, Kazuya'
'Osuka, Atsuhiro'
'Saito, Shohei'

_publ_section_title
;
 Compression of a Flapping Mechanophore Accompanied by Thermal Void
 Collapse in a Crystalline Phase.
;
_journal_issue 20
_journal_name_full 'Journal of the American Chemical Society'
_journal_page_first 6245
_journal_page_last 6248
_journal_paper_doi 10.1021/jacs.8b03833
_journal_volume 140
_journal_year 2018
_chemical_formula_moiety 'C52 H52 Si4, 0.3(C H2 Cl2)'
_chemical_formula_sum 'C52.3 H52.6 Cl0.6 Si4'
_chemical_formula_weight 814.77
_space_group_crystal_system triclinic
_space_group_IT_number 2
_space_group_name_Hall '-P 1'
_space_group_name_H-M_alt 'P -1'
_atom_sites_solution_hydrogens geom
_audit_creation_method SHELXL-2014/7
_cell_angle_alpha 106.0212(17)
_cell_angle_beta 92.4568(18)
_cell_angle_gamma 96.7633(18)
_cell_formula_units_Z 2
_cell_length_a 9.7656(11)
_cell_length_b 16.3229(17)
_cell_length_c 16.4044(17)
_cell_measurement_reflns_used 5143
_cell_measurement_temperature 90
_cell_measurement_theta_max 28.31
_cell_measurement_theta_min 2.33
_cell_volume 2488.1(5)
_computing_cell_refinement 'APEX2 (Bruker AXS, 2006)'
_computing_data_collection 'APEX2 (Bruker AXS, 2006)'
_computing_data_reduction 'SAINT (Bruker AXS, 2004)'
_computing_molecular_graphics 'XSHEL (Bruker AXS,2002)'
_computing_publication_material 'XCIF (Bruker AXS, 2001)'
_computing_structure_refinement 'SHELXL-97 (Sheldrick, 1997)'
_computing_structure_solution 'SHELXS-97 (Sheldrick, 1997)'
_diffrn_ambient_temperature 90
_diffrn_detector_area_resol_mean 8.333
_diffrn_measured_fraction_theta_full 0.990
_diffrn_measured_fraction_theta_max 0.972
_diffrn_measurement_device_type 'Bruker APEXII CCD area detector'
_diffrn_measurement_method 'phi and omega scans'
_diffrn_radiation_monochromator graphite
_diffrn_radiation_source 'fine-focus sealed tube'
_diffrn_radiation_type MoK\a
_diffrn_radiation_wavelength 0.71073
_diffrn_reflns_av_R_equivalents 0.0195
_diffrn_reflns_av_unetI/netI 0.0465
_diffrn_reflns_Laue_measured_fraction_full 0.990
_diffrn_reflns_Laue_measured_fraction_max 0.972
_diffrn_reflns_limit_h_max 13
_diffrn_reflns_limit_h_min -9
_diffrn_reflns_limit_k_max 21
_diffrn_reflns_limit_k_min -21
_diffrn_reflns_limit_l_max 18
_diffrn_reflns_limit_l_min -21
_diffrn_reflns_number 17157
_diffrn_reflns_point_group_measured_fraction_full 0.990
_diffrn_reflns_point_group_measured_fraction_max 0.972
_diffrn_reflns_theta_full 25.242
_diffrn_reflns_theta_max 28.504
_diffrn_reflns_theta_min 1.310
_exptl_absorpt_coefficient_mu 0.183
_exptl_absorpt_correction_T_max 0.973
_exptl_absorpt_correction_T_min 0.889
_exptl_absorpt_correction_type multi-scan
_exptl_absorpt_process_details
;
SADABS Sheldrick 1996
;
_exptl_crystal_colour yellow
_exptl_crystal_density_diffrn 1.088
_exptl_crystal_description prism
_exptl_crystal_F_000 865
_exptl_crystal_size_max 0.200
_exptl_crystal_size_mid 0.200
_exptl_crystal_size_min 0.150
_refine_diff_density_max 0.402
_refine_diff_density_min -0.407
_refine_diff_density_rms 0.051
_refine_ls_extinction_method none
_refine_ls_goodness_of_fit_ref 1.047
_refine_ls_hydrogen_treatment constr
_refine_ls_matrix_type full
_refine_ls_number_parameters 561
_refine_ls_number_reflns 12233
_refine_ls_number_restraints 0
_refine_ls_restrained_S_all 1.047
_refine_ls_R_factor_all 0.0779
_refine_ls_R_factor_gt 0.0526
_refine_ls_shift/su_max 0.000
_refine_ls_shift/su_mean 0.000
_refine_ls_structure_factor_coef Fsqd
_refine_ls_weighting_details 'w=1/[\s^2^(Fo^2^)+(0.0408P)^2^+1.7492P] where P=(Fo^2^+2Fc^2^)/3'
_refine_ls_weighting_scheme calc
_refine_ls_wR_factor_gt 0.1142
_refine_ls_wR_factor_ref 0.1263
_reflns_Friedel_coverage 0.000
_reflns_number_gt 9085
_reflns_number_total 12233
_reflns_threshold_expression 'I > 2\s(I)'
_cod_data_source_file ja8b03833_si_007.cif
_cod_data_source_block 71107TY_0m_a
_cod_original_formula_sum 'C52.30 H52.60 Cl0.60 Si4'
_cod_database_code 4132424
_shelx_shelxl_version_number 2014/7
_shelx_space_group_comment
;
The symmetry employed for this shelxl refinement is uniquely defined
by the following loop, which should always be used as a source of
symmetry information in preference to the above space-group names.
They are only intended as comments.
;
_shelx_estimated_absorpt_t_min 0.964
_shelx_estimated_absorpt_t_max 0.973

loop_
_space_group_symop_operation_xyz
'x, y, z'
'-x, -y, -z'

loop_
_atom_site_label
_atom_site_type_symbol
_atom_site_fract_x
_atom_site_fract_y
_atom_site_fract_z
_atom_site_U_iso_or_equiv
_atom_site_adp_type
_atom_site_occupancy
_atom_site_site_symmetry_order
_atom_site_calc_flag
_atom_site_refinement_flags_posn
_atom_site_refinement_flags_adp
_atom_site_refinement_flags_occupancy
_atom_site_disorder_assembly
_atom_site_disorder_group
Si5 Si 0.28494(6) -0.16194(4) 0.11107(3) 0.03188(15) Uani 1 1 d . . . . .
Si6 Si 0.38725(7) 0.37874(4) 0.15041(3) 0.03279(15) Uani 1 1 d . . . . .
Si7 Si 0.11433(7) 0.45280(4) 0.84279(3) 0.03438(16) Uani 1 1 d . . . . .
C11 C 0.34741(18) 0.07306(11) 0.58007(10) 0.0165(3) Uani 1 1 d . . . . .
H1 H 0.3425 0.0833 0.6384 0.020 Uiso 1 1 calc R U . . .
C14 C 0.04938(17) -0.10427(11) 0.49793(10) 0.0159(3) Uani 1 1 d . . . . .
C28 C 0.37669(17) 0.41057(11) 0.47269(10) 0.0158(3) Uani 1 1 d . . . . .
C27 C 0.45991(18) 0.34717(11) 0.43468(10) 0.0170(3) Uani 1 1 d . . . . .
H2 H 0.4755 0.3383 0.3776 0.020 Uiso 1 1 calc R U . . .
C29 C 0.31264(18) 0.45883(11) 0.42583(10) 0.0171(3) Uani 1 1 d . . . . .
C19 C 0.06008(17) -0.12115(11) 0.40813(10) 0.0157(3) Uani 1 1 d . . . . .
C4 C 0.26473(18) 0.48298(11) 0.59928(10) 0.0167(3) Uani 1 1 d . . . . .
C12 C 0.24975(17) 0.00847(11) 0.52461(10) 0.0153(3) Uani 1 1 d . . . . .
C6 C 0.42596(18) 0.37843(11) 0.60712(10) 0.0168(3) Uani 1 1 d . . . . .
H3 H 0.4191 0.3907 0.6655 0.020 Uiso 1 1 calc R U . . .
C21 C 0.26111(17) -0.00898(11) 0.43471(10) 0.0156(3) Uani 1 1 d . . . . .
C5 C 0.35583(17) 0.42523(11) 0.56109(10) 0.0155(3) Uani 1 1 d . . . . .
C3 C 0.20358(18) 0.53270(11) 0.55337(10) 0.0166(3) Uani 1 1 d . . . . .
C10 C 0.44896(18) 0.12122(11) 0.55135(11) 0.0166(3) Uani 1 1 d . . . . .
C20 C 0.16751(18) -0.07486(11) 0.37773(10) 0.0161(3) Uani 1 1 d . . . . .
C38 C 0.13855(18) -0.02766(11) 0.64484(11) 0.0177(3) Uani 1 1 d . . . . .
C26 C 0.51855(17) 0.29818(11) 0.47909(11) 0.0170(3) Uani 1 1 d . . . . .
C13 C 0.14498(17) -0.04043(11) 0.55498(10) 0.0155(3) Uani 1 1 d . . . . .
C22 C 0.37032(18) 0.03930(11) 0.40642(11) 0.0175(3) Uani 1 1 d . . . . .
H4 H 0.3808 0.0268 0.3484 0.021 Uiso 1 1 calc R U . . .
C7 C 0.50338(17) 0.31589(11) 0.56869(10) 0.0164(3) Uani 1 1 d . . . . .
C8 C 0.57036(18) 0.26987(12) 0.62262(11) 0.0191(4) Uani 1 1 d . . . . .
H5 H 0.6354 0.3028 0.6658 0.023 Uiso 1 1 calc R U . . .
C2 C 0.11367(19) 0.59278(12) 0.59053(11) 0.0209(4) Uani 1 1 d . . . . .
H6 H 0.0932 0.5995 0.6467 0.025 Uiso 1 1 calc R U . . .
C23 C 0.46073(18) 0.10350(11) 0.46109(11) 0.0169(3) Uani 1 1 d . . . . .
C17 C -0.14069(19) -0.23073(12) 0.38255(11) 0.0218(4) Uani 1 1 d . . . . .
H7 H -0.2044 -0.2723 0.3449 0.026 Uiso 1 1 calc R U . . .
C25 C 0.59908(18) 0.23130(12) 0.43234(11) 0.0195(4) Uani 1 1 d . . . . .
H8 H 0.6749 0.2496 0.4063 0.023 Uiso 1 1 calc R U . . .
C15 C -0.05833(18) -0.15331(11) 0.52731(11) 0.0181(4) Uani 1 1 d . . . . .
H9 H -0.0657 -0.1434 0.5855 0.022 Uiso 1 1 calc R U . . .
C30 C 0.22987(18) 0.52137(11) 0.46561(10) 0.0165(3) Uani 1 1 d . . . . .
Cl2 Cl 0.13662(18) 0.23124(10) 0.28226(10) 0.0290(3) Uani 0.3 1 d . . P . .
C9 C 0.54621(18) 0.18614(12) 0.61513(11) 0.0190(4) Uani 1 1 d . . . . .
H10 H 0.5955 0.1664 0.6540 0.023 Uiso 1 1 calc R U . . .
C24 C 0.57301(18) 0.14758(12) 0.42412(11) 0.0190(4) Uani 1 1 d . . . . .
H11 H 0.6314 0.1129 0.3917 0.023 Uiso 1 1 calc R U . . .
C32 C 0.0859(2) 0.63079(12) 0.45907(12) 0.0238(4) Uani 1 1 d . . . . .
H12 H 0.0480 0.6644 0.4289 0.029 Uiso 1 1 calc R U . . .
C16 C -0.15026(19) -0.21430(12) 0.47173(11) 0.0206(4) Uani 1 1 d . . . . .
H13 H -0.2199 -0.2455 0.4921 0.025 Uiso 1 1 calc R U . . .
C18 C -0.03861(19) -0.18584(12) 0.35191(11) 0.0199(4) Uani 1 1 d . . . . .
H14 H -0.0331 -0.1975 0.2934 0.024 Uiso 1 1 calc R U . . .
C31 C 0.16827(19) 0.57258(12) 0.42071(11) 0.0209(4) Uani 1 1 d . . . . .
H15 H 0.1848 0.5660 0.3640 0.025 Uiso 1 1 calc R U . . .
C43 C 0.18909(19) -0.09825(12) 0.28868(11) 0.0195(4) Uani 1 1 d . . . . .
C44 C 0.2177(2) -0.12107(13) 0.21573(11) 0.0249(4) Uani 1 1 d . . . . .
C1 C 0.0571(2) 0.64060(12) 0.54523(12) 0.0242(4) Uani 1 1 d . . . . .
H16 H -0.0007 0.6800 0.5708 0.029 Uiso 1 1 calc R U . . .
C33 C 0.22663(19) 0.48446(12) 0.68296(11) 0.0195(4) Uani 1 1 d . . . . .
C48 C 0.33149(19) 0.44131(12) 0.33673(11) 0.0200(4) Uani 1 1 d . . . . .
C39 C 0.1349(2) -0.02110(13) 0.71955(11) 0.0234(4) Uani 1 1 d . . . . .
C34 C 0.1892(2) 0.47766(13) 0.75026(11) 0.0242(4) Uani 1 1 d . . . . .
C49 C 0.3504(2) 0.42107(13) 0.26188(11) 0.0251(4) Uani 1 1 d . . . . .
Cl1 Cl 0.36492(19) 0.13914(13) 0.21644(11) 0.0362(4) Uani 0.3 1 d . . P . .
C50 C 0.4375(3) 0.47067(18) 0.10673(14) 0.0460(6) Uani 1 1 d . . . . .
H17 H 0.4571 0.4493 0.0484 0.069 Uiso 1 1 calc R U . . .
H18 H 0.3631 0.5047 0.1102 0.069 Uiso 1 1 calc R U . . .
H19 H 0.5185 0.5055 0.1391 0.069 Uiso 1 1 calc R U . . .
C37 C 0.1985(3) 0.36552(18) 0.86771(16) 0.0538(8) Uani 1 1 d . . . . .
H20 H 0.1597 0.3523 0.9161 0.081 Uiso 1 1 calc R U . . .
H21 H 0.1834 0.3152 0.8197 0.081 Uiso 1 1 calc R U . . .
H22 H 0.2960 0.3839 0.8803 0.081 Uiso 1 1 calc R U . . .
C47 C 0.3913(3) -0.24757(18) 0.11914(15) 0.0498(7) Uani 1 1 d . . . . .
H23 H 0.4282 -0.2705 0.0655 0.075 Uiso 1 1 calc R U . . .
H24 H 0.4658 -0.2235 0.1623 0.075 Uiso 1 1 calc R U . . .
H25 H 0.3344 -0.2928 0.1337 0.075 Uiso 1 1 calc R U . . .
C45 C 0.3932(3) -0.0713(2) 0.08777(17) 0.0570(8) Uani 1 1 d . . . . .
H26 H 0.4295 -0.0911 0.0334 0.086 Uiso 1 1 calc R U . . .
H27 H 0.3379 -0.0266 0.0869 0.086 Uiso 1 1 calc R U . . .
H28 H 0.4682 -0.0492 0.1310 0.086 Uiso 1 1 calc R U . . .
C36 C -0.0741(3) 0.4160(2) 0.81327(14) 0.0510(7) Uani 1 1 d . . . . .
H29 H -0.1166 0.4024 0.8604 0.077 Uiso 1 1 calc R U . . .
H30 H -0.1165 0.4609 0.7990 0.077 Uiso 1 1 calc R U . . .
H31 H -0.0859 0.3658 0.7652 0.077 Uiso 1 1 calc R U . . .
C46 C 0.1373(3) -0.2066(2) 0.02920(14) 0.0537(7) Uani 1 1 d . . . . .
H32 H 0.1720 -0.2280 -0.0255 0.081 Uiso 1 1 calc R U . . .
H33 H 0.0820 -0.2527 0.0432 0.081 Uiso 1 1 calc R U . . .
H34 H 0.0819 -0.1622 0.0276 0.081 Uiso 1 1 calc R U . . .
C35 C 0.1446(3) 0.5515(2) 0.93477(15) 0.0629(9) Uani 1 1 d . . . . .
H35 H 0.1059 0.5393 0.9836 0.094 Uiso 1 1 calc R U . . .
H36 H 0.2423 0.5697 0.9470 0.094 Uiso 1 1 calc R U . . .
H37 H 0.1014 0.5964 0.9211 0.094 Uiso 1 1 calc R U . . .
C52 C 0.2295(3) 0.31029(18) 0.09051(14) 0.0567(8) Uani 1 1 d . . . . .
H38 H 0.2471 0.2876 0.0320 0.085 Uiso 1 1 calc R U . . .
H39 H 0.2049 0.2637 0.1145 0.085 Uiso 1 1 calc R U . . .
H40 H 0.1548 0.3442 0.0941 0.085 Uiso 1 1 calc R U . . .
C51 C 0.5328(4) 0.3147(2) 0.14925(17) 0.0641(9) Uani 1 1 d . . . . .
H41 H 0.5549 0.2915 0.0917 0.096 Uiso 1 1 calc R U . . .
H42 H 0.6122 0.3510 0.1820 0.096 Uiso 1 1 calc R U . . .
H43 H 0.5064 0.2685 0.1735 0.096 Uiso 1 1 calc R U . . .
C53 C 0.2450(7) 0.1574(4) 0.2933(4) 0.0238(13) Uani 0.3 1 d . . P . .
H62 H 0.1890 0.1033 0.2901 0.029 Uiso 0.3 1 calc R U P . .
H63 H 0.2945 0.1780 0.3491 0.029 Uiso 0.3 1 calc R U P . .
Si9 Si 0.13969(8) -0.01803(6) 0.83205(4) 0.0489(2) Uani 1 1 d . . . . .
C59 C -0.0112(12) -0.0236(9) 0.8789(7) 0.043(3) Uani 0.381(17) 1 d . . P A 1
H44 H -0.0664 0.0169 0.8662 0.065 Uiso 0.381(17) 1 calc R U P A 1
H45 H -0.0605 -0.0806 0.8577 0.065 Uiso 0.381(17) 1 calc R U P A 1
H46 H 0.0080 -0.0101 0.9394 0.065 Uiso 0.381(17) 1 calc R U P A 1
C63 C -0.0528(7) -0.0656(6) 0.8463(6) 0.0545(19) Uani 0.619(17) 1 d . . P A 2
H64 H -0.1153 -0.0265 0.8392 0.082 Uiso 0.619(17) 1 calc R U P A 2
H65 H -0.0572 -0.0732 0.9022 0.082 Uiso 0.619(17) 1 calc R U P A 2
H66 H -0.0784 -0.1202 0.8045 0.082 Uiso 0.619(17) 1 calc R U P A 2
C57 C 0.2379(13) 0.1096(7) 0.8851(7) 0.048(3) Uani 0.381(17) 1 d . . P A 1
H50 H 0.3247 0.1168 0.8609 0.071 Uiso 0.381(17) 1 calc R U P A 1
H51 H 0.1798 0.1490 0.8729 0.071 Uiso 0.381(17) 1 calc R U P A 1
H52 H 0.2538 0.1209 0.9456 0.071 Uiso 0.381(17) 1 calc R U P A 1
C62 C 0.1886(9) 0.0824(6) 0.9011(4) 0.062(2) Uani 0.619(17) 1 d . . P A 2
H53 H 0.1887 0.0789 0.9586 0.093 Uiso 0.619(17) 1 calc R U P A 2
H54 H 0.2798 0.1042 0.8906 0.093 Uiso 0.619(17) 1 calc R U P A 2
H55 H 0.1248 0.1203 0.8928 0.093 Uiso 0.619(17) 1 calc R U P A 2
C61 C 0.2513(15) -0.1024(12) 0.8457(10) 0.071(4) Uani 0.619(17) 1 d . . P A 2
H56 H 0.2179 -0.1566 0.8052 0.106 Uiso 0.619(17) 1 calc R U P A 2
H57 H 0.3454 -0.0848 0.8367 0.106 Uiso 0.619(17) 1 calc R U P A 2
H58 H 0.2469 -0.1081 0.9023 0.106 Uiso 0.619(17) 1 calc R U P A 2
C60 C 0.259(3) -0.0883(18) 0.8473(15) 0.068(6) Uani 0.381(17) 1 d . . P A 1
H59 H 0.3401 -0.0792 0.8179 0.102 Uiso 0.381(17) 1 calc R U P A 1
H60 H 0.2853 -0.0764 0.9069 0.102 Uiso 0.381(17) 1 calc R U P A 1
H61 H 0.2168 -0.1469 0.8252 0.102 Uiso 0.381(17) 1 calc R U P A 1

loop_
_atom_site_aniso_label
_atom_site_aniso_U_11
_atom_site_aniso_U_22
_atom_site_aniso_U_33
_atom_site_aniso_U_23
_atom_site_aniso_U_13
_atom_site_aniso_U_12
Si5 0.0310(3) 0.0480(4) 0.0146(2) 0.0048(2) 0.0059(2) 0.0056(3)
Si6 0.0485(4) 0.0376(3) 0.0115(2) 0.0055(2) 0.0019(2) 0.0061(3)
Si7 0.0398(3) 0.0477(4) 0.0128(2) 0.0095(2) 0.0055(2) -0.0086(3)
C11 0.0197(9) 0.0184(9) 0.0141(7) 0.0071(7) 0.0026(6) 0.0069(7)
C14 0.0158(8) 0.0178(9) 0.0168(8) 0.0072(7) 0.0035(6) 0.0073(7)
C28 0.0172(8) 0.0165(8) 0.0127(7) 0.0056(6) -0.0010(6) -0.0044(7)
C27 0.0184(8) 0.0193(9) 0.0125(7) 0.0053(7) 0.0022(6) -0.0033(7)
C29 0.0205(9) 0.0163(8) 0.0133(7) 0.0061(6) -0.0019(6) -0.0054(7)
C19 0.0155(8) 0.0173(9) 0.0174(8) 0.0071(7) 0.0027(6) 0.0082(7)
C4 0.0196(9) 0.0165(9) 0.0124(7) 0.0041(6) 0.0009(6) -0.0033(7)
C12 0.0158(8) 0.0169(8) 0.0161(8) 0.0070(7) 0.0035(6) 0.0067(7)
C6 0.0190(8) 0.0188(9) 0.0120(7) 0.0060(6) -0.0022(6) -0.0032(7)
C21 0.0171(8) 0.0164(8) 0.0156(8) 0.0059(6) 0.0045(6) 0.0064(7)
C5 0.0167(8) 0.0152(8) 0.0134(7) 0.0050(6) -0.0002(6) -0.0035(7)
C3 0.0174(8) 0.0166(9) 0.0154(8) 0.0060(7) 0.0000(6) -0.0032(7)
C10 0.0169(8) 0.0173(9) 0.0179(8) 0.0073(7) 0.0013(6) 0.0064(7)
C20 0.0172(8) 0.0187(9) 0.0142(8) 0.0057(7) 0.0024(6) 0.0063(7)
C38 0.0171(8) 0.0180(9) 0.0197(8) 0.0071(7) 0.0033(6) 0.0040(7)
C26 0.0141(8) 0.0192(9) 0.0171(8) 0.0061(7) 0.0014(6) -0.0024(7)
C13 0.0170(8) 0.0174(9) 0.0156(8) 0.0076(7) 0.0040(6) 0.0075(7)
C22 0.0196(9) 0.0205(9) 0.0151(8) 0.0069(7) 0.0056(6) 0.0071(7)
C7 0.0155(8) 0.0189(9) 0.0150(8) 0.0077(7) -0.0015(6) -0.0032(7)
C8 0.0141(8) 0.0264(10) 0.0168(8) 0.0080(7) -0.0029(6) -0.0008(7)
C2 0.0216(9) 0.0205(9) 0.0208(8) 0.0075(7) 0.0033(7) -0.0009(7)
C23 0.0160(8) 0.0195(9) 0.0186(8) 0.0083(7) 0.0054(6) 0.0070(7)
C17 0.0209(9) 0.0201(9) 0.0233(9) 0.0058(7) -0.0029(7) 0.0015(7)
C25 0.0149(8) 0.0268(10) 0.0188(8) 0.0101(7) 0.0032(6) 0.0013(7)
C15 0.0190(9) 0.0200(9) 0.0190(8) 0.0096(7) 0.0042(6) 0.0065(7)
C30 0.0176(8) 0.0165(8) 0.0147(8) 0.0061(6) -0.0022(6) -0.0040(7)
Cl2 0.0400(9) 0.0230(8) 0.0292(8) 0.0120(6) 0.0110(7) 0.0108(7)
C9 0.0174(9) 0.0254(10) 0.0168(8) 0.0100(7) -0.0004(6) 0.0041(7)
C24 0.0154(8) 0.0253(10) 0.0178(8) 0.0074(7) 0.0046(6) 0.0055(7)
C32 0.0250(10) 0.0224(10) 0.0263(9) 0.0132(8) -0.0044(7) 0.0003(8)
C16 0.0176(9) 0.0210(9) 0.0262(9) 0.0116(8) 0.0020(7) 0.0028(7)
C18 0.0220(9) 0.0209(9) 0.0173(8) 0.0056(7) 0.0006(7) 0.0052(7)
C31 0.0249(9) 0.0211(9) 0.0174(8) 0.0098(7) -0.0024(7) -0.0027(7)
C43 0.0196(9) 0.0207(9) 0.0187(8) 0.0064(7) 0.0017(7) 0.0022(7)
C44 0.0256(10) 0.0299(11) 0.0182(9) 0.0057(8) 0.0022(7) 0.0018(8)
C1 0.0237(10) 0.0208(10) 0.0297(10) 0.0096(8) 0.0038(8) 0.0033(8)
C33 0.0226(9) 0.0185(9) 0.0177(8) 0.0056(7) 0.0010(7) 0.0028(7)
C48 0.0239(9) 0.0193(9) 0.0176(8) 0.0088(7) -0.0016(7) -0.0013(7)
C39 0.0220(9) 0.0298(10) 0.0194(9) 0.0091(8) 0.0038(7) 0.0018(8)
C34 0.0292(10) 0.0272(10) 0.0168(8) 0.0065(7) 0.0040(7) 0.0048(8)
C49 0.0337(11) 0.0254(10) 0.0166(8) 0.0081(8) -0.0022(7) 0.0024(8)
Cl1 0.0322(9) 0.0436(10) 0.0357(9) 0.0133(8) 0.0144(7) 0.0079(8)
C50 0.0527(15) 0.0632(17) 0.0284(11) 0.0237(12) 0.0127(10) 0.0037(13)
C37 0.0647(18) 0.0621(18) 0.0373(13) 0.0328(13) -0.0149(12) -0.0189(14)
C47 0.0523(16) 0.0657(18) 0.0312(12) 0.0057(12) 0.0130(11) 0.0237(14)
C45 0.0448(15) 0.088(2) 0.0462(15) 0.0329(15) 0.0181(12) 0.0010(15)
C36 0.0431(14) 0.081(2) 0.0238(11) 0.0145(12) 0.0086(10) -0.0128(14)
C46 0.0554(17) 0.0700(19) 0.0232(11) -0.0076(12) -0.0058(10) 0.0119(14)
C35 0.0653(19) 0.077(2) 0.0257(12) -0.0105(13) 0.0214(12) -0.0177(16)
C52 0.081(2) 0.0567(17) 0.0209(11) 0.0051(11) -0.0130(12) -0.0160(15)
C51 0.090(2) 0.070(2) 0.0345(14) 0.0039(13) 0.0121(14) 0.0435(18)
C53 0.025(3) 0.028(3) 0.018(3) 0.007(3) 0.003(2) 0.004(3)
Si9 0.0539(4) 0.0854(6) 0.0162(3) 0.0187(3) 0.0072(3) 0.0321(4)
C59 0.050(5) 0.056(7) 0.028(4) 0.017(4) 0.016(4) 0.005(4)
C63 0.050(3) 0.077(5) 0.045(4) 0.031(4) 0.022(3) 0.001(3)
C57 0.050(6) 0.041(5) 0.036(4) -0.009(3) -0.001(4) -0.009(4)
C62 0.061(4) 0.077(5) 0.032(3) -0.007(3) 0.004(2) -0.008(4)
C61 0.063(6) 0.126(10) 0.055(7) 0.062(7) 0.005(4) 0.052(7)
C60 0.096(13) 0.069(8) 0.034(9) 0.011(6) -0.011(7) 0.004(7)

loop_
_atom_type_symbol
_atom_type_description
_atom_type_scat_dispersion_real
_atom_type_scat_dispersion_imag
_atom_type_scat_source
C C 0.0033 0.0016 'International Tables Vol C Tables 4.2.6.8 and 6.1.1.4'
H H 0.0000 0.0000 'International Tables Vol C Tables 4.2.6.8 and 6.1.1.4'
Si Si 0.0817 0.0704 'International Tables Vol C Tables 4.2.6.8 and 6.1.1.4'
Cl Cl 0.1484 0.1585 'International Tables Vol C Tables 4.2.6.8 and 6.1.1.4'

loop_
_geom_angle_atom_site_label_1
_geom_angle_atom_site_label_2
_geom_angle_atom_site_label_3
_geom_angle
C44 Si5 C45 107.95(12)
C44 Si5 C46 109.22(11)
C45 Si5 C46 111.07(14)
C44 Si5 C47 107.12(10)
C45 Si5 C47 110.65(13)
C46 Si5 C47 110.70(13)
C49 Si6 C52 108.48(11)
C49 Si6 C51 107.20(11)
C52 Si6 C51 111.00(15)
C49 Si6 C50 108.75(10)
C52 Si6 C50 110.93(12)
C51 Si6 C50 110.37(14)
C34 Si7 C37 109.13(11)
C34 Si7 C35 108.69(11)
C37 Si7 C35 110.12(14)
C34 Si7 C36 107.27(10)
C37 Si7 C36 109.90(13)
C35 Si7 C36 111.65(13)
C10 C11 C12 122.83(15)
C13 C14 C15 121.66(15)
C13 C14 C19 119.68(15)
C15 C14 C19 118.66(16)
C27 C28 C29 122.18(15)
C27 C28 C5 118.47(15)
C29 C28 C5 119.35(16)
C26 C27 C28 122.46(15)
C30 C29 C28 120.74(15)
C30 C29 C48 120.80(16)
C28 C29 C48 118.44(16)
C20 C19 C18 121.94(15)
C20 C19 C14 119.64(15)
C18 C19 C14 118.42(16)
C5 C4 C3 120.73(15)
C5 C4 C33 118.31(15)
C3 C4 C33 120.75(16)
C13 C12 C11 122.32(15)
C13 C12 C21 119.43(15)
C11 C12 C21 118.23(15)
C7 C6 C5 122.47(15)
C20 C21 C22 122.40(15)
C20 C21 C12 119.55(15)
C22 C21 C12 118.01(15)
C4 C5 C6 122.11(15)
C4 C5 C28 119.86(15)
C6 C5 C28 118.00(16)
C4 C3 C2 122.13(15)
C4 C3 C30 119.45(16)
C2 C3 C30 118.41(16)
C11 C10 C23 118.92(16)
C11 C10 C9 118.09(15)
C23 C10 C9 122.91(15)
C19 C20 C21 120.79(15)
C19 C20 C43 119.99(15)
C21 C20 C43 119.07(15)
C39 C38 C13 176.67(19)
C27 C26 C7 118.97(16)
C27 C26 C25 118.03(15)
C7 C26 C25 122.96(15)
C14 C13 C12 120.83(15)
C14 C13 C38 119.20(15)
C12 C13 C38 119.92(15)
C23 C22 C21 122.74(15)
C6 C7 C26 119.36(15)
C6 C7 C8 118.02(15)
C26 C7 C8 122.61(16)
C9 C8 C7 126.28(16)
C1 C2 C3 121.04(17)
C22 C23 C10 119.18(16)
C22 C23 C24 117.75(15)
C10 C23 C24 122.93(16)
C18 C17 C16 120.33(17)
C24 C25 C26 126.00(16)
C16 C15 C14 121.12(16)
C29 C30 C31 121.82(15)
C29 C30 C3 119.59(15)
C31 C30 C3 118.57(16)
C8 C9 C10 126.62(16)
C25 C24 C23 126.97(16)
C31 C32 C1 120.27(17)
C15 C16 C17 120.39(17)
C17 C18 C19 121.08(16)
C32 C31 C30 121.22(17)
C44 C43 C20 174.0(2)
C43 C44 Si5 170.95(18)
C2 C1 C32 120.44(18)
C34 C33 C4 173.8(2)
C49 C48 C29 175.3(2)
C38 C39 Si9 175.06(18)
C33 C34 Si7 171.17(18)
C48 C49 Si6 172.99(18)
Cl2 C53 Cl1 113.7(3)
C59 Si9 C60 117.2(11)
C59 Si9 C39 119.0(4)
C62 Si9 C39 114.3(3)
C60 Si9 C39 106.8(8)
C62 Si9 C61 114.2(6)
C39 Si9 C61 106.8(5)
C62 Si9 C63 111.9(3)
C39 Si9 C63 103.6(3)
C61 Si9 C63 105.0(6)
C59 Si9 C57 105.5(4)
C60 Si9 C57 107.4(9)
C39 Si9 C57 98.7(4)

loop_
_geom_bond_atom_site_label_1
_geom_bond_atom_site_label_2
_geom_bond_distance
Si5 C44 1.8418(19)
Si5 C45 1.853(3)
Si5 C46 1.860(2)
Si5 C47 1.866(3)
Si6 C49 1.8352(19)
Si6 C52 1.856(3)
Si6 C51 1.859(3)
Si6 C50 1.859(2)
Si7 C34 1.8355(19)
Si7 C37 1.855(3)
Si7 C35 1.862(3)
Si7 C36 1.866(3)
C11 C10 1.373(2)
C11 C12 1.417(2)
C14 C13 1.411(2)
C14 C15 1.427(2)
C14 C19 1.433(2)
C28 C27 1.416(2)
C28 C29 1.418(2)
C28 C5 1.431(2)
C27 C26 1.375(2)
C29 C30 1.412(3)
C29 C48 1.434(2)
C19 C20 1.409(2)
C19 C18 1.429(2)
C4 C5 1.411(2)
C4 C3 1.413(2)
C4 C33 1.432(2)
C12 C13 1.415(2)
C12 C21 1.435(2)
C6 C7 1.371(3)
C6 C5 1.421(2)
C21 C20 1.416(2)
C21 C22 1.421(2)
C3 C2 1.422(3)
C3 C30 1.438(2)
C10 C23 1.440(2)
C10 C9 1.478(2)
C20 C43 1.436(2)
C38 C39 1.203(2)
C38 C13 1.436(2)
C26 C7 1.435(2)
C26 C25 1.480(3)
C22 C23 1.370(2)
C7 C8 1.486(2)
C8 C9 1.329(3)
C2 C1 1.361(3)
C23 C24 1.483(2)
C17 C18 1.363(3)
C17 C16 1.422(2)
C25 C24 1.328(3)
C15 C16 1.359(3)
C30 C31 1.423(2)
Cl2 C53 1.735(7)
C32 C31 1.356(3)
C32 C1 1.422(3)
C43 C44 1.207(2)
C33 C34 1.207(2)
C48 C49 1.209(2)
C39 Si9 1.8306(19)
Cl1 C53 1.746(6)
Si9 C59 1.695(8)
Si9 C62 1.716(8)
Si9 C60 1.79(2)
Si9 C61 1.907(13)
Si9 C63 1.997(7)
Si9 C57 2.115(11)

loop_
_geom_torsion_atom_site_label_1
_geom_torsion_atom_site_label_2
_geom_torsion_atom_site_label_3
_geom_torsion_atom_site_label_4
_geom_torsion
C29 C28 C27 C26 -177.80(16)
C5 C28 C27 C26 1.4(2)
C27 C28 C29 C30 179.76(16)
C5 C28 C29 C30 0.5(2)
C27 C28 C29 C48 1.1(2)
C5 C28 C29 C48 -178.15(15)
C13 C14 C19 C20 1.1(2)
C15 C14 C19 C20 -178.57(15)
C13 C14 C19 C18 -179.67(15)
C15 C14 C19 C18 0.6(2)
C10 C11 C12 C13 -179.62(16)
C10 C11 C12 C21 2.2(2)
C13 C12 C21 C20 -0.1(2)
C11 C12 C21 C20 178.19(15)
C13 C12 C21 C22 -177.92(15)
C11 C12 C21 C22 0.3(2)
C3 C4 C5 C6 175.86(16)
C33 C4 C5 C6 -9.4(2)
C3 C4 C5 C28 -6.0(2)
C33 C4 C5 C28 168.73(15)
C7 C6 C5 C4 173.18(16)
C7 C6 C5 C28 -5.0(2)
C27 C28 C5 C4 -174.97(15)
C29 C28 C5 C4 4.3(2)
C27 C28 C5 C6 3.3(2)
C29 C28 C5 C6 -177.44(15)
C5 C4 C3 C2 -178.64(16)
C33 C4 C3 C2 6.8(3)
C5 C4 C3 C30 2.8(2)
C33 C4 C3 C30 -171.79(16)
C12 C11 C10 C23 -2.4(3)
C12 C11 C10 C9 -179.27(16)
C18 C19 C20 C21 177.79(16)
C14 C19 C20 C21 -3.0(2)
C18 C19 C20 C43 -6.6(2)
C14 C19 C20 C43 172.58(16)
C22 C21 C20 C19 -179.74(16)
C12 C21 C20 C19 2.5(2)
C22 C21 C20 C43 4.6(2)
C12 C21 C20 C43 -173.15(16)
C28 C27 C26 C7 -4.6(3)
C28 C27 C26 C25 177.59(16)
C15 C14 C13 C12 -179.00(16)
C19 C14 C13 C12 1.3(2)
C15 C14 C13 C38 3.5(2)
C19 C14 C13 C38 -176.23(15)
C11 C12 C13 C14 179.99(16)
C21 C12 C13 C14 -1.8(2)
C11 C12 C13 C38 -2.5(2)
C21 C12 C13 C38 175.68(15)
C20 C21 C22 C23 179.57(17)
C12 C21 C22 C23 -2.6(2)
C5 C6 C7 C26 2.0(3)
C5 C6 C7 C8 -178.95(15)
C27 C26 C7 C6 2.8(2)
C25 C26 C7 C6 -179.42(16)
C27 C26 C7 C8 -176.18(16)
C25 C26 C7 C8 1.6(3)
C6 C7 C8 C9 117.9(2)
C26 C7 C8 C9 -63.1(3)
C4 C3 C2 C1 179.31(17)
C30 C3 C2 C1 -2.1(3)
C21 C22 C23 C10 2.4(3)
C21 C22 C23 C24 178.24(16)
C11 C10 C23 C22 0.1(2)
C9 C10 C23 C22 176.79(16)
C11 C10 C23 C24 -175.46(16)
C9 C10 C23 C24 1.2(3)
C27 C26 C25 C24 -120.8(2)
C7 C26 C25 C24 61.4(3)
C13 C14 C15 C16 179.62(16)
C19 C14 C15 C16 -0.7(2)
C28 C29 C30 C31 177.89(16)
C48 C29 C30 C31 -3.5(3)
C28 C29 C30 C3 -3.7(2)
C48 C29 C30 C3 174.95(16)
C4 C3 C30 C29 2.1(2)
C2 C3 C30 C29 -176.58(16)
C4 C3 C30 C31 -179.47(16)
C2 C3 C30 C31 1.9(2)
C7 C8 C9 C10 0.6(3)
C11 C10 C9 C8 -123.2(2)
C23 C10 C9 C8 60.1(3)
C26 C25 C24 C23 -1.4(3)
C22 C23 C24 C25 123.1(2)
C10 C23 C24 C25 -61.3(3)
C14 C15 C16 C17 0.2(3)
C18 C17 C16 C15 0.4(3)
C16 C17 C18 C19 -0.5(3)
C20 C19 C18 C17 179.11(17)
C14 C19 C18 C17 -0.1(3)
C1 C32 C31 C30 -1.2(3)
C29 C30 C31 C32 178.17(17)
C3 C30 C31 C32 -0.3(3)
C3 C2 C1 C32 0.6(3)
C31 C32 C1 C2 1.1(3)
